data_4026530
loop_
_publ_author_name
'Anna M. Said'
'G. Paul Savage'

_publ_section_title
;
 Atropisomerism-Induced Facial Selectivity in Nitrile Oxide Cycloadditions
 with 5-Methylenehydantoins
;
_journal_name_full 'Journal of Organic Chemistry'
_journal_page_first 6946
_journal_page_last 6950
_journal_paper_doi 10.1021/jo2011818
_journal_volume 76
_journal_year 2011
_chemical_formula_moiety 'C18 H14 N4 O5'
_chemical_formula_sum 'C18 H14 N4 O5'
_chemical_formula_weight 366.33
_chemical_name_systematic
; 
 ? 
;
_space_group_IT_number 61
_symmetry_cell_setting orthorhombic
_symmetry_space_group_name_Hall '-P 2ac 2ab'
_symmetry_space_group_name_H-M 'P b c a'
_atom_sites_solution_hydrogens geom
_atom_sites_solution_primary direct
_atom_sites_solution_secondary difmap
_audit_creation_method SHELXL-97
_cell_angle_alpha 90.00
_cell_angle_beta 90.00
_cell_angle_gamma 90.00
_cell_formula_units_Z 8
_cell_length_a 15.8125(6)
_cell_length_b 8.2142(2)
_cell_length_c 24.8634(8)
_cell_measurement_reflns_used 9064
_cell_measurement_temperature 123(2)
_cell_measurement_theta_max 32.2823
_cell_measurement_theta_min 2.0797
_cell_volume 3229.43(18)
_computing_cell_refinement
;
CrysAlisPro, Oxford Diffraction Ltd.,
Version 1.171.34.36 (release 02-08-2010 CrysAlis171 .NET)
(compiled Aug  2 2010,13:00:58)
;
_computing_data_collection
;
CrysAlisPro, Oxford Diffraction Ltd.,
Version 1.171.34.36 (release 02-08-2010 CrysAlis171 .NET)
(compiled Aug  2 2010,13:00:58)
;
_computing_data_reduction
;
CrysAlisPro, Oxford Diffraction Ltd.,
Version 1.171.34.36 (release 02-08-2010 CrysAlis171 .NET)
(compiled Aug  2 2010,13:00:58)
;
_computing_molecular_graphics X-Seed
_computing_publication_material CIFTAB
_computing_structure_refinement 'SHELXL-97 (Sheldrick, 1997)'
_computing_structure_solution 'SHELXS-97 (Sheldrick, 1990)'
_diffrn_ambient_temperature 123(2)
_diffrn_detector_area_resol_mean 10.3389
_diffrn_measured_fraction_theta_full 1.000
_diffrn_measured_fraction_theta_max 0.928
_diffrn_measurement_device_type 'Xcalibur, Ruby, Gemini ultra'
_diffrn_measurement_method '\w scans'
_diffrn_radiation_monochromator graphite
_diffrn_radiation_source 'Enhance (Mo) X-ray Source'
_diffrn_radiation_type 'Mo K\a'
_diffrn_radiation_wavelength 0.71073
_diffrn_reflns_av_R_equivalents 0.0230
_diffrn_reflns_av_sigmaI/netI 0.0222
_diffrn_reflns_limit_h_max 20
_diffrn_reflns_limit_h_min -23
_diffrn_reflns_limit_k_max 12
_diffrn_reflns_limit_k_min -12
_diffrn_reflns_limit_l_max 36
_diffrn_reflns_limit_l_min -30
_diffrn_reflns_number 22140
_diffrn_reflns_theta_full 30.00
_diffrn_reflns_theta_max 32.36
_diffrn_reflns_theta_min 2.08
_diffrn_standards_number 0
_exptl_absorpt_coefficient_mu 0.113
_exptl_absorpt_correction_T_max 1.00000
_exptl_absorpt_correction_T_min 0.97151
_exptl_absorpt_correction_type multi-scan
_exptl_absorpt_process_details
;
CrysAlisPro, Oxford Diffraction Ltd.,
Version 1.171.34.36 (release 02-08-2010 CrysAlis171 .NET)
(compiled Aug  2 2010,13:00:58)
empirical absorption correction using spherical harmonics,
 implemented in SCALE3 ABSPACK scaling algorithm.
;
_exptl_crystal_colour yellow
_exptl_crystal_density_diffrn 1.507
_exptl_crystal_description prism
_exptl_crystal_F_000 1520
_exptl_crystal_size_max 0.25
_exptl_crystal_size_mid 0.25
_exptl_crystal_size_min 0.25
_refine_diff_density_max 0.439
_refine_diff_density_min -0.242
_refine_diff_density_rms 0.051
_refine_ls_extinction_method none
_refine_ls_goodness_of_fit_ref 1.031
_refine_ls_hydrogen_treatment constr
_refine_ls_matrix_type full
_refine_ls_number_parameters 245
_refine_ls_number_reflns 5364
_refine_ls_number_restraints 0
_refine_ls_restrained_S_all 1.031
_refine_ls_R_factor_all 0.0512
_refine_ls_R_factor_gt 0.0411
_refine_ls_shift/su_max 0.000
_refine_ls_shift/su_mean 0.000
_refine_ls_structure_factor_coef Fsqd
_refine_ls_weighting_details 'calc w=1/[\s^2^(Fo^2^)+(0.0498P)^2^+1.2642P] where P=(Fo^2^+2Fc^2^)/3'
_refine_ls_weighting_scheme calc
_refine_ls_wR_factor_gt 0.1012
_refine_ls_wR_factor_ref 0.1079
_reflns_number_gt 4515
_reflns_number_total 5364
_reflns_threshold_expression >2sigma(I)
_cod_data_source_file jo2011818_si_002.cif
_cod_data_source_block mx21_11
_cod_database_code 4026530

loop_
_symmetry_equiv_pos_as_xyz
'x, y, z'
'-x+1/2, -y, z+1/2'
'x+1/2, -y+1/2, -z'
'-x, y+1/2, -z+1/2'
'-x, -y, -z'
'x-1/2, y, -z-1/2'
'-x-1/2, y-1/2, z'
'x, -y-1/2, z-1/2'

loop_
_atom_site_label
_atom_site_type_symbol
_atom_site_fract_x
_atom_site_fract_y
_atom_site_fract_z
_atom_site_U_iso_or_equiv
_atom_site_adp_type
_atom_site_occupancy
_atom_site_symmetry_multiplicity
_atom_site_calc_flag
_atom_site_refinement_flags
O5 O 0.08221(5) 0.62930(9) 0.10746(3) 0.01827(15) Uani 1 1 d .
O4 O -0.06460(5) 0.69849(10) 0.18081(3) 0.02407(17) Uani 1 1 d .
N4 N 0.16589(5) 0.60575(11) 0.12774(4) 0.01699(17) Uani 1 1 d .
N2 N -0.00275(5) 0.39632(11) 0.09017(4) 0.01774(17) Uani 1 1 d .
O3 O -0.12946(5) 0.33680(10) 0.04746(4) 0.02472(18) Uani 1 1 d .
O1 O -0.09380(6) -0.06509(11) 0.08764(4) 0.02793(19) Uani 1 1 d .
N3 N -0.11785(6) 0.53943(11) 0.11206(4) 0.01964(18) Uani 1 1 d .
C10 C 0.07553(6) 0.43941(12) 0.17791(4) 0.01668(18) Uani 1 1 d .
H10B H 0.0544 0.4812 0.2128 0.020 Uiso 1 1 calc R
H10A H 0.0734 0.3190 0.1781 0.020 Uiso 1 1 calc R
N1 N -0.05518(6) 0.05488(11) 0.10344(4) 0.01940(18) Uani 1 1 d .
O2 O -0.07533(5) 0.13398(11) 0.14357(3) 0.02648(18) Uani 1 1 d .
C8 C -0.05666(6) 0.59774(12) 0.14596(4) 0.01802(19) Uani 1 1 d .
C2 C 0.02152(6) 0.10276(12) 0.07408(4) 0.01592(18) Uani 1 1 d .
C4 C 0.14609(7) 0.01350(14) 0.02834(5) 0.0221(2) Uani 1 1 d .
H4 H 0.1802 -0.0716 0.0142 0.027 Uiso 1 1 calc R
C13 C 0.31992(6) 0.49551(13) 0.17616(4) 0.01803(19) Uani 1 1 d .
H13 H 0.3250 0.5642 0.1456 0.022 Uiso 1 1 calc R
C3 C 0.06934(7) -0.02262(13) 0.05233(4) 0.0194(2) Uani 1 1 d .
H3 H 0.0497 -0.1318 0.0539 0.023 Uiso 1 1 calc R
C9 C 0.02607(6) 0.51004(12) 0.13084(4) 0.01563(18) Uani 1 1 d .
C11 C 0.16326(6) 0.50094(12) 0.16597(4) 0.01496(18) Uani 1 1 d .
C6 C 0.12298(7) 0.29950(13) 0.04435(4) 0.0206(2) Uani 1 1 d .
H6 H 0.1408 0.4092 0.0401 0.025 Uiso 1 1 calc R
C1 C 0.04658(6) 0.26568(12) 0.07004(4) 0.01602(18) Uani 1 1 d .
C15 C 0.38472(7) 0.34130(13) 0.24728(5) 0.0210(2) Uani 1 1 d .
H15 H 0.4341 0.3026 0.2648 0.025 Uiso 1 1 calc R
C7 C -0.08773(6) 0.41420(12) 0.07920(4) 0.01842(19) Uani 1 1 d .
C12 C 0.23969(6) 0.44913(12) 0.19455(4) 0.01506(18) Uani 1 1 d .
C17 C 0.23281(7) 0.35111(13) 0.24026(4) 0.0192(2) Uani 1 1 d .
H17 H 0.1787 0.3209 0.2535 0.023 Uiso 1 1 calc R
C14 C 0.39186(7) 0.44155(14) 0.20243(5) 0.0207(2) Uani 1 1 d .
H14 H 0.4462 0.4730 0.1898 0.025 Uiso 1 1 calc R
C5 C 0.17322(7) 0.17368(14) 0.02484(5) 0.0231(2) Uani 1 1 d .
H5 H 0.2265 0.1976 0.0090 0.028 Uiso 1 1 calc R
C16 C 0.30562(7) 0.29797(14) 0.26632(4) 0.0219(2) Uani 1 1 d .
H16 H 0.3010 0.2314 0.2974 0.026 Uiso 1 1 calc R
C18 C -0.20585(7) 0.59151(15) 0.11236(5) 0.0262(2) Uani 1 1 d .
H18A H -0.2322 0.5636 0.0779 0.039 Uiso 1 1 calc R
H18C H -0.2086 0.7096 0.1178 0.039 Uiso 1 1 calc R
H18B H -0.2360 0.5364 0.1416 0.039 Uiso 1 1 calc R

loop_
_atom_site_aniso_label
_atom_site_aniso_U_11
_atom_site_aniso_U_22
_atom_site_aniso_U_33
_atom_site_aniso_U_23
_atom_site_aniso_U_13
_atom_site_aniso_U_12
O5 0.0144(3) 0.0162(3) 0.0241(4) 0.0041(3) -0.0020(3) -0.0013(3)
O4 0.0229(4) 0.0212(4) 0.0281(4) -0.0053(3) 0.0015(3) 0.0041(3)
N4 0.0137(4) 0.0162(4) 0.0210(4) 0.0004(3) -0.0011(3) -0.0005(3)
N2 0.0135(4) 0.0155(4) 0.0243(4) -0.0043(3) -0.0027(3) 0.0018(3)
O3 0.0197(4) 0.0237(4) 0.0307(4) -0.0038(3) -0.0082(3) 0.0008(3)
O1 0.0284(4) 0.0248(4) 0.0306(4) 0.0025(4) -0.0037(3) -0.0110(3)
N3 0.0139(4) 0.0185(4) 0.0266(4) -0.0015(4) -0.0011(3) 0.0035(3)
C10 0.0131(4) 0.0163(4) 0.0207(4) 0.0019(4) 0.0002(3) -0.0011(3)
N1 0.0177(4) 0.0196(4) 0.0209(4) 0.0034(3) -0.0022(3) -0.0004(3)
O2 0.0245(4) 0.0297(4) 0.0252(4) -0.0019(3) 0.0067(3) 0.0014(3)
C8 0.0152(4) 0.0154(4) 0.0235(5) 0.0009(4) 0.0008(4) 0.0010(3)
C2 0.0151(4) 0.0161(4) 0.0166(4) 0.0007(4) -0.0016(3) -0.0001(3)
C4 0.0232(5) 0.0206(5) 0.0226(5) -0.0042(4) 0.0006(4) 0.0058(4)
C13 0.0156(4) 0.0199(4) 0.0186(4) 0.0007(4) 0.0011(3) -0.0015(4)
C3 0.0239(5) 0.0151(4) 0.0192(5) -0.0005(4) -0.0030(4) 0.0021(4)
C9 0.0135(4) 0.0131(4) 0.0203(4) -0.0009(3) -0.0002(3) 0.0000(3)
C11 0.0133(4) 0.0140(4) 0.0176(4) -0.0024(3) 0.0011(3) -0.0007(3)
C6 0.0189(5) 0.0183(4) 0.0246(5) -0.0029(4) 0.0021(4) -0.0017(4)
C1 0.0145(4) 0.0148(4) 0.0187(4) -0.0019(4) -0.0020(3) 0.0015(3)
C15 0.0179(5) 0.0232(5) 0.0219(5) -0.0013(4) -0.0053(4) -0.0003(4)
C7 0.0150(4) 0.0157(4) 0.0246(5) 0.0011(4) -0.0017(4) 0.0012(3)
C12 0.0136(4) 0.0147(4) 0.0168(4) -0.0020(3) 0.0002(3) -0.0003(3)
C17 0.0161(4) 0.0212(5) 0.0202(5) 0.0018(4) 0.0010(4) -0.0025(4)
C14 0.0139(4) 0.0248(5) 0.0235(5) -0.0002(4) 0.0000(4) -0.0025(4)
C5 0.0193(5) 0.0250(5) 0.0250(5) -0.0044(4) 0.0042(4) 0.0003(4)
C16 0.0223(5) 0.0244(5) 0.0189(5) 0.0039(4) -0.0024(4) -0.0019(4)
C18 0.0139(5) 0.0272(5) 0.0375(6) -0.0010(5) -0.0006(4) 0.0060(4)

loop_
_atom_type_symbol
_atom_type_description
_atom_type_scat_dispersion_real
_atom_type_scat_dispersion_imag
_atom_type_scat_source
C C 0.0033 0.0016 'International Tables Vol C Tables 4.2.6.8 and 6.1.1.4'
H H 0.0000 0.0000 'International Tables Vol C Tables 4.2.6.8 and 6.1.1.4'
N N 0.0061 0.0033 'International Tables Vol C Tables 4.2.6.8 and 6.1.1.4'
O O 0.0106 0.0060 'International Tables Vol C Tables 4.2.6.8 and 6.1.1.4'

loop_
_geom_angle_atom_site_label_1
_geom_angle_atom_site_label_2
_geom_angle_atom_site_label_3
_geom_angle
N4 O5 C9 109.58(7)
C11 N4 O5 108.80(8)
C7 N2 C1 123.15(9)
C7 N2 C9 112.06(8)
C1 N2 C9 124.10(8)
C8 N3 C7 112.12(8)
C8 N3 C18 124.71(9)
C7 N3 C18 123.02(9)
C11 C10 C9 101.17(8)
O1 N1 O2 123.73(10)
O1 N1 C2 117.89(9)
O2 N1 C2 118.33(9)
O4 C8 N3 127.53(10)
O4 C8 C9 125.83(10)
N3 C8 C9 106.64(9)
C3 C2 C1 121.84(9)
C3 C2 N1 116.42(9)
C1 C2 N1 121.70(9)
C3 C4 C5 120.10(10)
C14 C13 C12 120.19(10)
C4 C3 C2 119.12(10)
O5 C9 N2 110.45(8)
O5 C9 C10 104.61(8)
N2 C9 C10 116.87(8)
O5 C9 C8 107.65(8)
N2 C9 C8 101.80(8)
C10 C9 C8 115.28(9)
N4 C11 C12 121.84(9)
N4 C11 C10 113.64(9)
C12 C11 C10 124.52(9)
C5 C6 C1 120.43(10)
C6 C1 C2 117.95(9)
C6 C1 N2 119.18(9)
C2 C1 N2 122.86(9)
C16 C15 C14 120.00(10)
O3 C7 N2 127.21(10)
O3 C7 N3 125.64(10)
N2 C7 N3 107.15(9)
C17 C12 C13 119.51(9)
C17 C12 C11 119.85(9)
C13 C12 C11 120.63(9)
C16 C17 C12 119.69(9)
C13 C14 C15 120.07(10)
C4 C5 C6 120.44(10)
C15 C16 C17 120.52(10)

loop_
_geom_bond_atom_site_label_1
_geom_bond_atom_site_label_2
_geom_bond_distance
O5 N4 1.4291(11)
O5 C9 1.4442(12)
O4 C8 1.2048(13)
N4 C11 1.2830(13)
N2 C7 1.3790(13)
N2 C1 1.4180(13)
N2 C9 1.4501(13)
O3 C7 1.2093(13)
O1 N1 1.2242(12)
N3 C8 1.3696(14)
N3 C7 1.3972(14)
N3 C18 1.4559(14)
C10 C11 1.5061(14)
C10 C9 1.5224(14)
N1 O2 1.2325(13)
N1 C2 1.4691(13)
C8 C9 1.5400(14)
C2 C3 1.3875(14)
C2 C1 1.3993(14)
C4 C3 1.3844(16)
C4 C5 1.3866(16)
C13 C14 1.3845(14)
C13 C12 1.4013(14)
C11 C12 1.4651(14)
C6 C5 1.3908(15)
C6 C1 1.3946(14)
C15 C16 1.3839(15)
C15 C14 1.3908(16)
C12 C17 1.3970(14)
C17 C16 1.3914(15)
